data_7110159
loop_
_publ_author_name
'Rudiger Bertermann'
'Holger Braunschweig'
'Christopher K. L. Brown'
'Alexander Damme'
'Rian D. Dewhurst'
'Christian Horl'
'Thomas Kramer'
'Ivo Krummenacher'
'Bernd Pfaffinger'
'Krzysztof Radacki'

_publ_section_title
;
 Diverse reactions of N-heterocyclic carbenes with an alkynylborane and
 isolation of a reactive zwitterionic borataallene
;
_journal_name_full Chem.Commun.
_journal_page_first 97
_journal_paper_doi 10.1039/c3cc46947f
_journal_volume 50
_journal_year 2013
_chemical_formula_moiety 'C41 H47 B N2, C41 H45 B N2,2( C7 H8)'
_chemical_formula_sum 'C96 H108 B2 N4'
_chemical_formula_weight 1339.48
_chemical_name_common
;
?
;
_chemical_name_systematic
;
?
;
_space_group_IT_number 14
_symmetry_cell_setting monoclinic
_symmetry_space_group_name_Hall '-P 2ybc'
_symmetry_space_group_name_H-M 'P 1 21/c 1'
_atom_sites_solution_hydrogens geom
_atom_sites_solution_primary direct
_atom_sites_solution_secondary difmap
_audit_creation_method SHELXL-97
_cell_angle_alpha 90.00
_cell_angle_beta 104.380(12)
_cell_angle_gamma 90.00
_cell_formula_units_Z 4
_cell_length_a 22.913(13)
_cell_length_b 14.472(9)
_cell_length_c 24.947(14)
_cell_measurement_temperature 100(2)
_cell_volume 8013(8)
_computing_cell_refinement 'Saint+ ver. 7.68A (Bruker AXS)'
_computing_data_collection 'APEX2 ver. 2010.3 (Bruker AXS)'
_computing_data_reduction 'Saint+ ver. 7.68A (Bruker AXS)'
_computing_molecular_graphics 'XP ver. 5.1 (Bruker AXS, 1998)'
_computing_publication_material 'SHELXL-97 (Sheldrick, 2008)'
_computing_structure_refinement 'SHELXL-97 (Sheldrick, 1997)'
_computing_structure_solution 'SHELXS-97 (Sheldrick, 1990)'
_diffrn_ambient_temperature 100(2)
_diffrn_detector_area_resol_mean 8.333
_diffrn_measured_fraction_theta_full 1.000
_diffrn_measured_fraction_theta_max 0.994
_diffrn_measurement_device_type 'Bruker X8-APEX II'
_diffrn_measurement_method '\f and \w scans'
_diffrn_radiation_monochromator 'multi-layer mirror'
_diffrn_radiation_source 'rotating anode'
_diffrn_radiation_type MoK\a
_diffrn_radiation_wavelength 0.71073
_diffrn_reflns_av_R_equivalents 0.0981
_diffrn_reflns_av_sigmaI/netI 0.1192
_diffrn_reflns_limit_h_max 29
_diffrn_reflns_limit_h_min -29
_diffrn_reflns_limit_k_max 12
_diffrn_reflns_limit_k_min -18
_diffrn_reflns_limit_l_max 29
_diffrn_reflns_limit_l_min -31
_diffrn_reflns_number 80100
_diffrn_reflns_theta_full 26.00
_diffrn_reflns_theta_max 26.83
_diffrn_reflns_theta_min 0.92
_exptl_absorpt_coefficient_mu 0.063
_exptl_absorpt_correction_T_max 0.7454
_exptl_absorpt_correction_T_min 0.6210
_exptl_absorpt_correction_type multi-scan
_exptl_absorpt_process_details 'Sadabs 2008/1 (Bruker 2008)'
_exptl_crystal_colour yellow
_exptl_crystal_density_diffrn 1.110
_exptl_crystal_density_method 'not measured'
_exptl_crystal_description needle
_exptl_crystal_F_000 2888
_exptl_crystal_size_max 0.47
_exptl_crystal_size_mid 0.09
_exptl_crystal_size_min 0.08
_refine_diff_density_max 0.689
_refine_diff_density_min -0.581
_refine_diff_density_rms 0.059
_refine_ls_extinction_method none
_refine_ls_goodness_of_fit_ref 1.045
_refine_ls_hydrogen_treatment constr
_refine_ls_matrix_type full
_refine_ls_number_parameters 1042
_refine_ls_number_reflns 17115
_refine_ls_number_restraints 396
_refine_ls_restrained_S_all 1.044
_refine_ls_R_factor_all 0.2090
_refine_ls_R_factor_gt 0.0878
_refine_ls_shift/su_max 0.001
_refine_ls_shift/su_mean 0.000
_refine_ls_structure_factor_coef Fsqd
_refine_ls_weighting_details 'calc w=1/[\s^2^(Fo^2^)+(0.1524P)^2^+0.0000P] where P=(Fo^2^+2Fc^2^)/3'
_refine_ls_weighting_scheme calc
_refine_ls_wR_factor_gt 0.2359
_refine_ls_wR_factor_ref 0.3028
_reflns_number_gt 7221
_reflns_number_total 17115
_reflns_threshold_expression >2sigma(I)
_cod_data_source_file c3cc46947f.txt
_cod_data_source_block 4
_cod_original_sg_symbol_H-M P2(1)/c
_cod_database_code 7110159

loop_
_symmetry_equiv_pos_as_xyz
'x, y, z'
'-x, y+1/2, -z+1/2'
'-x, -y, -z'
'x, -y-1/2, z-1/2'

loop_
_atom_site_label
_atom_site_type_symbol
_atom_site_fract_x
_atom_site_fract_y
_atom_site_fract_z
_atom_site_U_iso_or_equiv
_atom_site_adp_type
_atom_site_occupancy
_atom_site_symmetry_multiplicity
_atom_site_calc_flag
_atom_site_refinement_flags
_atom_site_disorder_assembly
_atom_site_disorder_group
C1 C 0.25034(16) 0.7746(3) 0.40801(15) 0.0379(10) Uani 1 1 d . . .
B1 B 0.2484(2) 0.7588(4) 0.35178(18) 0.0392(11) Uani 1 1 d . . .
C2 C 0.24757(17) 0.7879(3) 0.45961(15) 0.0417(10) Uani 1 1 d . . .
H2 H 0.2365 0.7372 0.4792 0.050 Uiso 1 1 calc R . .
C3 C 0.26055(15) 0.8755(3) 0.48799(14) 0.0326(9) Uani 1 1 d . . .
N4 N 0.29272(13) 0.8858(2) 0.54118(12) 0.0367(8) Uani 1 1 d . . .
C5 C 0.29768(17) 0.9791(3) 0.55392(16) 0.0403(10) Uani 1 1 d . . .
H5 H 0.3189 1.0049 0.5882 0.048 Uiso 1 1 calc R . .
C6 C 0.26769(16) 1.0264(3) 0.50991(15) 0.0395(10) Uani 1 1 d . . .
H6 H 0.2628 1.0916 0.5068 0.047 Uiso 1 1 calc R . .
N7 N 0.24496(13) 0.9607(2) 0.46927(12) 0.0342(8) Uani 1 1 d . . .
C11 C 0.31652(18) 0.8136(3) 0.57967(15) 0.0404(10) Uani 1 1 d . . .
C12 C 0.37564(18) 0.7883(3) 0.58802(16) 0.0470(11) Uani 1 1 d . . .
C13 C 0.39767(19) 0.7218(4) 0.62900(17) 0.0548(13) Uani 1 1 d . . .
H13 H 0.4386 0.7030 0.6359 0.066 Uiso 1 1 calc R . .
C14 C 0.3615(2) 0.6834(3) 0.65936(16) 0.0547(13) Uani 1 1 d . . .
C15 C 0.3026(2) 0.7124(3) 0.64990(16) 0.0540(12) Uani 1 1 d . . .
H15 H 0.2780 0.6865 0.6715 0.065 Uiso 1 1 calc R . .
C16 C 0.2782(2) 0.7767(3) 0.61084(15) 0.0459(11) Uani 1 1 d . . .
C17 C 0.2138(2) 0.8075(4) 0.60159(18) 0.0570(13) Uani 1 1 d . . .
H17A H 0.1954 0.7765 0.6282 0.086 Uiso 1 1 calc R . .
H17B H 0.1916 0.7915 0.5639 0.086 Uiso 1 1 calc R . .
H17C H 0.2126 0.8745 0.6067 0.086 Uiso 1 1 calc R . .
C18 C 0.3863(3) 0.6122(4) 0.70353(19) 0.0773(17) Uani 1 1 d . . .
H18A H 0.3926 0.6408 0.7401 0.116 Uiso 1 1 calc R . .
H18B H 0.4247 0.5886 0.6987 0.116 Uiso 1 1 calc R . .
H18C H 0.3576 0.5611 0.7004 0.116 Uiso 1 1 calc R . .
C19 C 0.41622(18) 0.8322(4) 0.55591(19) 0.0602(14) Uani 1 1 d . . .
H19A H 0.3925 0.8487 0.5188 0.090 Uiso 1 1 calc R . .
H19B H 0.4479 0.7883 0.5529 0.090 Uiso 1 1 calc R . .
H19C H 0.4347 0.8879 0.5752 0.090 Uiso 1 1 calc R . .
C20 C 0.20415(16) 0.9877(3) 0.41696(14) 0.0323(9) Uani 1 1 d . . .
C21 C 0.14246(16) 0.9704(3) 0.40877(15) 0.0383(10) Uani 1 1 d . . .
C22 C 0.10453(17) 1.0076(3) 0.36247(16) 0.0448(11) Uani 1 1 d . . .
H22 H 0.0626 0.9954 0.3555 0.054 Uiso 1 1 calc R . .
C23 C 0.12497(17) 1.0622(3) 0.32555(15) 0.0426(11) Uani 1 1 d . . .
C24 C 0.18632(17) 1.0781(3) 0.33492(15) 0.0381(10) Uani 1 1 d . . .
H24 H 0.2009 1.1153 0.3097 0.046 Uiso 1 1 calc R . .
C25 C 0.22706(16) 1.0402(3) 0.38084(15) 0.0346(9) Uani 1 1 d . . .
C26 C 0.11854(18) 0.9127(4) 0.44918(17) 0.0535(13) Uani 1 1 d . . .
H26A H 0.0748 0.9202 0.4416 0.080 Uiso 1 1 calc R . .
H26B H 0.1372 0.9329 0.4870 0.080 Uiso 1 1 calc R . .
H26C H 0.1281 0.8475 0.4450 0.080 Uiso 1 1 calc R . .
C27 C 0.08182(19) 1.1052(4) 0.27620(18) 0.0600(14) Uani 1 1 d . . .
H27A H 0.0498 1.0610 0.2604 0.090 Uiso 1 1 calc R . .
H27B H 0.1035 1.1215 0.2483 0.090 Uiso 1 1 calc R . .
H27C H 0.0641 1.1610 0.2879 0.090 Uiso 1 1 calc R . .
C28 C 0.29349(17) 1.0573(3) 0.39028(16) 0.0415(10) Uani 1 1 d . . .
H28A H 0.3063 1.1033 0.4197 0.062 Uiso 1 1 calc R . .
H28B H 0.3020 1.0803 0.3561 0.062 Uiso 1 1 calc R . .
H28C H 0.3155 0.9995 0.4013 0.062 Uiso 1 1 calc R . .
C31 C 0.18670(17) 0.7877(3) 0.30908(15) 0.0411(10) Uani 1 1 d . . .
C32 C 0.13072(17) 0.7474(3) 0.30852(16) 0.0428(11) Uani 1 1 d . . .
C33 C 0.07870(18) 0.7751(4) 0.27033(17) 0.0510(12) Uani 1 1 d . . .
H33 H 0.0413 0.7472 0.2710 0.061 Uiso 1 1 calc R . .
C34 C 0.0801(2) 0.8435(4) 0.23067(17) 0.0542(13) Uani 1 1 d . . .
C35 C 0.1350(2) 0.8828(3) 0.23172(17) 0.0521(12) Uani 1 1 d . . .
H35 H 0.1368 0.9290 0.2051 0.062 Uiso 1 1 calc R . .
C36 C 0.18764(18) 0.8584(3) 0.26954(15) 0.0399(10) Uani 1 1 d . . .
C37 C 0.12647(18) 0.6699(4) 0.34864(18) 0.0541(13) Uani 1 1 d . . .
H37A H 0.1342 0.6948 0.3863 0.081 Uiso 1 1 calc R . .
H37B H 0.1564 0.6223 0.3472 0.081 Uiso 1 1 calc R . .
H37C H 0.0860 0.6427 0.3383 0.081 Uiso 1 1 calc R . .
C38 C 0.0229(2) 0.8711(5) 0.1890(2) 0.0786(18) Uani 1 1 d . . .
H38A H 0.0215 0.9385 0.1852 0.118 Uiso 1 1 calc R . .
H38B H -0.0120 0.8499 0.2018 0.118 Uiso 1 1 calc R . .
H38C H 0.0221 0.8428 0.1532 0.118 Uiso 1 1 calc R . .
C39 C 0.24569(19) 0.9054(3) 0.26804(17) 0.0492(12) Uani 1 1 d . . .
H39A H 0.2716 0.8619 0.2546 0.074 Uiso 1 1 calc R . .
H39B H 0.2662 0.9261 0.3054 0.074 Uiso 1 1 calc R . .
H39C H 0.2371 0.9589 0.2432 0.074 Uiso 1 1 calc R . .
C40 C 0.30360(17) 0.7188(3) 0.32991(15) 0.0414(10) Uani 1 1 d . . .
C41 C 0.29487(17) 0.6625(3) 0.28184(14) 0.0363(9) Uani 1 1 d . . .
C42 C 0.34228(18) 0.6380(3) 0.25967(16) 0.0397(10) Uani 1 1 d . . .
H42 H 0.3345 0.6008 0.2273 0.048 Uiso 1 1 calc R . .
C43 C 0.40117(19) 0.6662(3) 0.28347(19) 0.0517(12) Uani 1 1 d . . .
C44 C 0.4107(2) 0.7143(4) 0.3334(2) 0.0641(14) Uani 1 1 d . . .
H44 H 0.4508 0.7300 0.3523 0.077 Uiso 1 1 calc R . .
C45 C 0.3644(2) 0.7400(4) 0.3564(2) 0.0635(14) Uani 1 1 d . . .
C46 C 0.3803(2) 0.7869(5) 0.4127(2) 0.0839(19) Uani 1 1 d . . .
H46A H 0.3590 0.7562 0.4373 0.126 Uiso 1 1 calc R . .
H46B H 0.3683 0.8520 0.4085 0.126 Uiso 1 1 calc R . .
H46C H 0.4239 0.7827 0.4287 0.126 Uiso 1 1 calc R . .
C47 C 0.23333(18) 0.6280(3) 0.25302(16) 0.0465(11) Uani 1 1 d . . .
H47A H 0.2101 0.6783 0.2314 0.070 Uiso 1 1 calc R . .
H47B H 0.2126 0.6062 0.2806 0.070 Uiso 1 1 calc R . .
H47C H 0.2371 0.5770 0.2283 0.070 Uiso 1 1 calc R . .
C48 C 0.4519(2) 0.6425(4) 0.2574(2) 0.0690(15) Uani 1 1 d . . .
H48A H 0.4732 0.6991 0.2519 0.104 Uiso 1 1 calc R . .
H48B H 0.4356 0.6125 0.2216 0.104 Uiso 1 1 calc R . .
H48C H 0.4801 0.6004 0.2817 0.104 Uiso 1 1 calc R . .
B2 B 0.2389(2) 0.2612(3) 0.54887(17) 0.0370(11) Uani 1 1 d . . .
C51 C 0.24852(15) 0.2777(3) 0.49610(15) 0.0387(10) Uani 1 1 d . . .
C52 C 0.25343(16) 0.2893(3) 0.44456(15) 0.0367(10) Uani 1 1 d . . .
H52 H 0.2465 0.2370 0.4208 0.044 Uiso 1 1 calc R . .
C53 C 0.26843(16) 0.3752(3) 0.42200(14) 0.0338(9) Uani 1 1 d . . .
N54 N 0.30073(13) 0.3838(2) 0.38381(12) 0.0366(8) Uani 1 1 d . . .
C55 C 0.30591(17) 0.4766(3) 0.37137(16) 0.0400(10) Uani 1 1 d . . .
H55 H 0.3269 0.5009 0.3461 0.048 Uiso 1 1 calc R . .
C56 C 0.27595(17) 0.5257(3) 0.40139(15) 0.0407(10) Uani 1 1 d . . .
H56 H 0.2715 0.5910 0.4015 0.049 Uiso 1 1 calc R . .
N57 N 0.25238(13) 0.4614(2) 0.43278(12) 0.0347(8) Uani 1 1 d . . .
C61 C 0.32685(18) 0.3097(3) 0.35941(15) 0.0389(10) Uani 1 1 d . . .
C62 C 0.38228(17) 0.2727(3) 0.38700(18) 0.0472(11) Uani 1 1 d . . .
C63 C 0.4081(2) 0.2056(3) 0.3602(2) 0.0541(12) Uani 1 1 d . . .
H63 H 0.4460 0.1800 0.3785 0.065 Uiso 1 1 calc R . .
C64 C 0.3802(2) 0.1758(4) 0.3085(2) 0.0611(14) Uani 1 1 d . . .
C65 C 0.3250(3) 0.2116(4) 0.28212(17) 0.0598(14) Uani 1 1 d . . .
H65 H 0.3056 0.1895 0.2463 0.072 Uiso 1 1 calc R . .
C66 C 0.2959(2) 0.2802(3) 0.30647(16) 0.0494(12) Uani 1 1 d . . .
C67 C 0.4072(3) 0.0990(4) 0.2798(2) 0.086(2) Uani 1 1 d . . .
H67A H 0.4505 0.0941 0.2968 0.130 Uiso 1 1 calc R . .
H67B H 0.4007 0.1137 0.2404 0.130 Uiso 1 1 calc R . .
H67C H 0.3876 0.0402 0.2839 0.130 Uiso 1 1 calc R . .
C68 C 0.4123(2) 0.3033(4) 0.4449(2) 0.0649(14) Uani 1 1 d . . .
H68A H 0.3890 0.2809 0.4704 0.097 Uiso 1 1 calc R . .
H68B H 0.4141 0.3710 0.4463 0.097 Uiso 1 1 calc R . .
H68C H 0.4532 0.2780 0.4558 0.097 Uiso 1 1 calc R . .
C69 C 0.2353(2) 0.3192(4) 0.27849(17) 0.0633(14) Uani 1 1 d . . .
H69A H 0.2065 0.3052 0.3006 0.095 Uiso 1 1 calc R . .
H69B H 0.2212 0.2916 0.2417 0.095 Uiso 1 1 calc R . .
H69C H 0.2385 0.3863 0.2749 0.095 Uiso 1 1 calc R . .
C70 C 0.21104(16) 0.4879(3) 0.46495(15) 0.0362(9) Uani 1 1 d . . .
C71 C 0.15008(17) 0.4675(3) 0.44490(16) 0.0429(10) Uani 1 1 d . . .
C72 C 0.11048(18) 0.4986(3) 0.47513(18) 0.0484(11) Uani 1 1 d . . .
C73 C 0.1308(2) 0.5500(3) 0.52321(18) 0.0494(12) Uani 1 1 d . . .
C74 C 0.19202(19) 0.5695(3) 0.54210(17) 0.0450(11) Uani 1 1 d . . .
C75 C 0.23307(16) 0.5373(3) 0.51340(15) 0.0362(9) Uani 1 1 d . . .
C76 C 0.29917(17) 0.5579(3) 0.53447(17) 0.0448(11) Uani 1 1 d . . .
H76A H 0.3227 0.5063 0.5254 0.067 Uiso 1 1 calc R . .
H76B H 0.3088 0.5663 0.5747 0.067 Uiso 1 1 calc R . .
H76C H 0.3090 0.6145 0.5170 0.067 Uiso 1 1 calc R . .
C77 C 0.12749(19) 0.4158(4) 0.39131(19) 0.0600(14) Uani 1 1 d . . .
H77A H 0.1460 0.4415 0.3631 0.090 Uiso 1 1 calc R . .
H77B H 0.0836 0.4218 0.3790 0.090 Uiso 1 1 calc R . .
H77C H 0.1382 0.3503 0.3970 0.090 Uiso 1 1 calc R . .
C78 C 0.0868(2) 0.5853(4) 0.5547(2) 0.0683(15) Uani 1 1 d . . .
H78A H 0.0499 0.6061 0.5285 0.103 Uiso 1 1 calc R . .
H78B H 0.1049 0.6371 0.5784 0.103 Uiso 1 1 calc R . .
H78C H 0.0771 0.5355 0.5777 0.103 Uiso 1 1 calc R . .
C81 C 0.17391(18) 0.2860(3) 0.55830(16) 0.0453(11) Uani 1 1 d . . .
C82 C 0.11990(18) 0.2489(3) 0.52529(17) 0.0466(11) Uani 1 1 d . . .
C83 C 0.0654(2) 0.2684(4) 0.5383(2) 0.0616(14) Uani 1 1 d . . .
H83 H 0.0291 0.2439 0.5156 0.074 Uiso 1 1 calc R . .
C84 C 0.0626(3) 0.3228(4) 0.5839(2) 0.0710(17) Uani 1 1 d . . .
C85 C 0.1154(3) 0.3605(4) 0.6143(2) 0.0717(17) Uani 1 1 d . . .
H85 H 0.1140 0.3992 0.6447 0.086 Uiso 1 1 calc R . .
C86 C 0.1707(2) 0.3449(3) 0.60277(17) 0.0526(13) Uani 1 1 d . . .
C87 C 0.2257(3) 0.3916(4) 0.63700(19) 0.0715(16) Uani 1 1 d . . .
H87A H 0.2137 0.4396 0.6598 0.107 Uiso 1 1 calc R . .
H87B H 0.2483 0.4198 0.6126 0.107 Uiso 1 1 calc R . .
H87C H 0.2512 0.3460 0.6610 0.107 Uiso 1 1 calc R . .
C88 C 0.11920(18) 0.1844(4) 0.47766(17) 0.0536(12) Uani 1 1 d . . .
H88A H 0.1374 0.2152 0.4508 0.080 Uiso 1 1 calc R . .
H88B H 0.0775 0.1675 0.4597 0.080 Uiso 1 1 calc R . .
H88C H 0.1422 0.1285 0.4915 0.080 Uiso 1 1 calc R . .
C89 C 0.0033(3) 0.3350(5) 0.5992(3) 0.108(3) Uani 1 1 d . . .
H89A H -0.0300 0.3249 0.5665 0.162 Uiso 1 1 calc R . .
H89B H 0.0008 0.3977 0.6133 0.162 Uiso 1 1 calc R . .
H89C H 0.0006 0.2901 0.6279 0.162 Uiso 1 1 calc R . .
C90 C 0.28958(17) 0.2191(3) 0.59995(15) 0.0386(10) Uani 1 1 d . . .
C91 C 0.27561(17) 0.1500(3) 0.63455(14) 0.0367(10) Uani 1 1 d . . .
C92 C 0.31925(19) 0.1165(3) 0.67953(15) 0.0410(10) Uani 1 1 d . . .
H92 H 0.3080 0.0702 0.7020 0.049 Uiso 1 1 calc R . .
C93 C 0.37815(19) 0.1473(3) 0.69307(16) 0.0470(11) Uani 1 1 d . . .
C94 C 0.3929(2) 0.2132(4) 0.65962(18) 0.0588(13) Uani 1 1 d . . .
H94 H 0.4333 0.2349 0.6673 0.071 Uiso 1 1 calc R . .
C95 C 0.3502(2) 0.2501(4) 0.61404(18) 0.0539(12) Uani 1 1 d . . .
C96 C 0.3716(2) 0.3282(5) 0.5836(2) 0.0870(19) Uani 1 1 d . . .
H96A H 0.4127 0.3457 0.6032 0.131 Uiso 1 1 calc R . .
H96B H 0.3448 0.3814 0.5817 0.131 Uiso 1 1 calc R . .
H96C H 0.3713 0.3080 0.5460 0.131 Uiso 1 1 calc R . .
C97 C 0.21279(18) 0.1112(3) 0.62481(16) 0.0457(11) Uani 1 1 d . . .
H97A H 0.2140 0.0529 0.6450 0.069 Uiso 1 1 calc R . .
H97B H 0.1965 0.1000 0.5852 0.069 Uiso 1 1 calc R . .
H97C H 0.1870 0.1554 0.6379 0.069 Uiso 1 1 calc R . .
C98 C 0.4238(2) 0.1114(4) 0.74303(18) 0.0654(14) Uani 1 1 d . . .
H98A H 0.4342 0.1605 0.7708 0.098 Uiso 1 1 calc R . .
H98B H 0.4600 0.0916 0.7321 0.098 Uiso 1 1 calc R . .
H98C H 0.4067 0.0589 0.7587 0.098 Uiso 1 1 calc R . .
C1_1 C 0.4963(4) 0.5043(6) 0.5416(2) 0.0920(19) Uani 0.50 1 d PGU A -1
C2_1 C 0.4567(4) 0.5568(6) 0.5013(3) 0.0898(19) Uani 0.50 1 d PGU A -1
H2_1 H 0.4266 0.5935 0.5112 0.108 Uiso 0.50 1 calc PR A -1
C3_1 C 0.4614(4) 0.5553(7) 0.4464(2) 0.0923(19) Uani 0.50 1 d PGU A -1
H3_1 H 0.4345 0.5910 0.4191 0.111 Uiso 0.50 1 calc PR A -1
C4_1 C 0.5058(4) 0.5013(7) 0.4318(2) 0.0926(19) Uani 0.50 1 d PGU A -1
H4_1 H 0.5090 0.5002 0.3946 0.111 Uiso 0.50 1 calc PR A -1
C5_1 C 0.5454(4) 0.4487(7) 0.4721(3) 0.0917(19) Uani 0.50 1 d PGU A -1
H5_1 H 0.5755 0.4121 0.4622 0.110 Uiso 0.50 1 calc PR A -1
C6_1 C 0.5407(4) 0.4502(6) 0.5270(3) 0.0913(19) Uani 0.50 1 d PGU A -1
H6_1 H 0.5676 0.4146 0.5544 0.110 Uiso 0.50 1 calc PR A -1
C7_1 C 0.4912(5) 0.5059(8) 0.6012(2) 0.104(2) Uani 0.50 1 d PGU A -1
H7A_1 H 0.5153 0.4556 0.6219 0.156 Uiso 0.50 1 calc PR A -1
H7B_1 H 0.4489 0.4979 0.6019 0.156 Uiso 0.50 1 calc PR A -1
H7C_1 H 0.5060 0.5652 0.6181 0.156 Uiso 0.50 1 calc PR A -1
C1_2 C 0.4855(3) 0.0287(6) 0.5118(3) 0.0948(17) Uani 0.50 1 d PGU B -1
C2_2 C 0.5399(3) -0.0194(7) 0.5289(3) 0.0907(17) Uani 0.50 1 d PGU B -1
H2A_2 H 0.5648 -0.0176 0.5717 0.109 Uiso 0.50 1 d PG B -1
C3_2 C 0.5622(3) -0.0698(6) 0.4903(3) 0.0907(18) Uani 0.50 1 d PGU B -1
H3A_2 H 0.6043 -0.1069 0.5035 0.109 Uiso 0.50 1 d PG B -1
C4_2 C 0.5300(4) -0.0721(6) 0.4348(3) 0.0961(18) Uani 0.50 1 d PGU B -1
H4A_2 H 0.5472 -0.1110 0.4050 0.115 Uiso 0.50 1 d PG B -1
C5_2 C 0.4755(4) -0.0240(7) 0.4177(2) 0.0985(18) Uani 0.50 1 d PGU B -1
H5A_2 H 0.4507 -0.0258 0.3748 0.118 Uiso 0.50 1 d PG B -1
C6_2 C 0.4533(3) 0.0264(6) 0.4562(3) 0.0974(18) Uani 0.50 1 d PGU B -1
H6A_2 H 0.4112 0.0635 0.4431 0.117 Uiso 0.50 1 d PG B -1
C7_2 C 0.4613(5) 0.0834(8) 0.5536(4) 0.106(2) Uani 0.50 1 d PGU B -1
H7A_2 H 0.4922 0.0771 0.5944 0.148 Uiso 0.50 1 d PG B -1
H7B_2 H 0.4570 0.1559 0.5415 0.148 Uiso 0.50 1 d PG B -1
H7C_2 H 0.4172 0.0564 0.5550 0.148 Uiso 0.50 1 d PG B -1
C1_3 C 0.0737(6) 1.0089(9) 0.6671(6) 0.0597(14) Uani 0.50 1 d PU C 1
C2_3 C 0.0639(7) 1.0604(11) 0.6194(5) 0.0594(15) Uani 0.50 1 d PU C 1
H2_3 H 0.0621 1.1260 0.6181 0.071 Uiso 0.50 1 calc PR C 1
C3_3 C 0.0574(6) 1.0059(9) 0.5753(6) 0.0600(15) Uani 0.50 1 d PU C 1
H3_3 H 0.0537 1.0365 0.5410 0.072 Uiso 0.50 1 calc PR C 1
C4_3 C 0.0551(5) 0.9103(10) 0.5730(5) 0.0601(14) Uani 0.50 1 d PU C 1
H4_3 H 0.0475 0.8782 0.5387 0.072 Uiso 0.50 1 calc PR C 1
C5_3 C 0.0649(5) 0.8616(9) 0.6250(6) 0.0599(14) Uani 0.50 1 d PU C 1
H5_3 H 0.0649 0.7960 0.6265 0.072 Uiso 0.50 1 calc PR C 1
C6_3 C 0.0748(5) 0.9161(10) 0.6743(6) 0.0591(14) Uani 0.50 1 d PU C 1
H6_3 H 0.0817 0.8888 0.7099 0.071 Uiso 0.50 1 calc PR C 1
C7_3 C 0.0815(5) 1.0645(9) 0.7200(4) 0.0689(17) Uani 0.50 1 d PU C 1
H7A_3 H 0.0456 1.1026 0.7178 0.103 Uiso 0.50 1 calc PR C 1
H7B_3 H 0.1169 1.1045 0.7248 0.103 Uiso 0.50 1 calc PR C 1
H7C_3 H 0.0869 1.0224 0.7516 0.103 Uiso 0.50 1 calc PR C 1
C1_4 C 0.0715(6) 1.0423(8) 0.6666(5) 0.0547(13) Uani 0.50 1 d PU D 2
C2_4 C 0.0606(6) 1.0415(10) 0.6091(5) 0.0540(14) Uani 0.50 1 d PU D 2
H2_4 H 0.0556 1.1012 0.5928 0.065 Uiso 0.50 1 calc PR D 2
C3_4 C 0.0558(6) 0.9715(9) 0.5719(6) 0.0554(14) Uani 0.50 1 d PU D 2
H3_4 H 0.0469 0.9817 0.5331 0.066 Uiso 0.50 1 calc PR D 2
C4_4 C 0.0649(5) 0.8839(9) 0.5954(6) 0.0567(13) Uani 0.50 1 d PU D 2
H4_4 H 0.0634 0.8303 0.5731 0.068 Uiso 0.50 1 calc PR D 2
C5_4 C 0.0762(5) 0.8782(10) 0.6523(5) 0.0561(13) Uani 0.50 1 d PU D 2
H5_4 H 0.0820 0.8184 0.6685 0.067 Uiso 0.50 1 calc PR D 2
C6_4 C 0.0797(5) 0.9527(10) 0.6871(5) 0.0549(13) Uani 0.50 1 d PU D 2
H6_4 H 0.0879 0.9427 0.7259 0.066 Uiso 0.50 1 calc PR D 2
C7_4 C 0.0745(5) 1.1237(8) 0.7013(4) 0.0605(16) Uani 0.50 1 d PU D 2
H7A_4 H 0.0639 1.1067 0.7358 0.091 Uiso 0.50 1 calc PR D 2
H7B_4 H 0.0461 1.1704 0.6817 0.091 Uiso 0.50 1 calc PR D 2
H7C_4 H 0.1154 1.1490 0.7099 0.091 Uiso 0.50 1 calc PR D 2

loop_
_atom_site_aniso_label
_atom_site_aniso_U_11
_atom_site_aniso_U_22
_atom_site_aniso_U_33
_atom_site_aniso_U_23
_atom_site_aniso_U_13
_atom_site_aniso_U_12
C1 0.0307(19) 0.046(3) 0.032(2) 0.0039(18) -0.0014(15) 0.0030(19)
B1 0.042(3) 0.037(3) 0.035(2) 0.002(2) 0.0040(19) 0.000(2)
C2 0.049(2) 0.036(3) 0.033(2) 0.0010(19) -0.0029(17) -0.007(2)
C3 0.0262(18) 0.039(3) 0.0301(19) 0.0010(18) 0.0020(15) -0.0011(18)
N4 0.0338(17) 0.043(2) 0.0283(16) -0.0037(15) -0.0019(13) -0.0015(16)
C5 0.037(2) 0.041(3) 0.038(2) -0.015(2) 0.0008(17) -0.004(2)
C6 0.037(2) 0.041(3) 0.038(2) -0.0111(19) 0.0037(17) 0.001(2)
N7 0.0290(16) 0.042(2) 0.0310(16) -0.0041(15) 0.0067(13) -0.0019(16)
C11 0.043(2) 0.041(3) 0.030(2) -0.0067(18) -0.0039(17) -0.006(2)
C12 0.043(2) 0.046(3) 0.041(2) 0.002(2) -0.0078(18) -0.009(2)
C13 0.039(2) 0.064(4) 0.048(3) 0.000(2) -0.0138(19) 0.001(2)
C14 0.079(3) 0.049(3) 0.028(2) 0.004(2) -0.003(2) -0.010(3)
C15 0.068(3) 0.057(3) 0.034(2) -0.006(2) 0.007(2) -0.007(3)
C16 0.062(3) 0.044(3) 0.028(2) -0.008(2) 0.0046(19) -0.007(2)
C17 0.062(3) 0.061(4) 0.054(3) 0.000(2) 0.028(2) 0.003(3)
C18 0.094(4) 0.075(4) 0.051(3) 0.018(3) -0.005(3) 0.000(3)
C19 0.036(2) 0.064(4) 0.073(3) 0.014(3) 0.000(2) 0.002(2)
C20 0.0289(19) 0.037(3) 0.0298(19) 0.0007(17) 0.0047(15) 0.0025(18)
C21 0.033(2) 0.045(3) 0.039(2) -0.0038(19) 0.0105(17) 0.002(2)
C22 0.029(2) 0.059(3) 0.044(2) -0.007(2) 0.0036(17) 0.004(2)
C23 0.037(2) 0.054(3) 0.034(2) -0.006(2) 0.0025(17) 0.008(2)
C24 0.037(2) 0.044(3) 0.033(2) 0.0025(18) 0.0080(16) 0.005(2)
C25 0.034(2) 0.037(3) 0.033(2) -0.0025(18) 0.0079(16) 0.0021(19)
C26 0.034(2) 0.073(4) 0.054(3) 0.010(2) 0.0135(19) -0.003(2)
C27 0.043(2) 0.078(4) 0.051(3) 0.001(3) -0.004(2) 0.016(3)
C28 0.036(2) 0.042(3) 0.046(2) 0.006(2) 0.0091(18) -0.001(2)
C31 0.038(2) 0.051(3) 0.032(2) -0.007(2) 0.0053(16) 0.009(2)
C32 0.039(2) 0.050(3) 0.041(2) -0.012(2) 0.0123(18) -0.002(2)
C33 0.039(2) 0.066(4) 0.044(2) -0.016(2) 0.0039(19) 0.004(2)
C34 0.046(3) 0.066(4) 0.044(3) -0.007(2) 0.000(2) 0.010(3)
C35 0.059(3) 0.053(3) 0.041(2) 0.002(2) 0.007(2) 0.013(3)
C36 0.044(2) 0.043(3) 0.032(2) -0.0009(19) 0.0098(17) 0.014(2)
C37 0.038(2) 0.069(4) 0.056(3) 0.002(3) 0.013(2) -0.001(2)
C38 0.054(3) 0.107(5) 0.062(3) 0.003(3) -0.010(2) 0.022(3)
C39 0.049(3) 0.051(3) 0.049(2) 0.008(2) 0.015(2) 0.010(2)
C40 0.043(2) 0.044(3) 0.035(2) 0.0002(19) 0.0052(17) 0.006(2)
C41 0.041(2) 0.038(3) 0.031(2) 0.0021(18) 0.0103(17) 0.007(2)
C42 0.048(2) 0.039(3) 0.035(2) 0.0064(18) 0.0169(18) 0.009(2)
C43 0.045(3) 0.048(3) 0.065(3) 0.010(2) 0.019(2) 0.011(2)
C44 0.040(2) 0.065(4) 0.087(4) -0.025(3) 0.015(2) -0.001(3)
C45 0.050(3) 0.066(4) 0.071(3) -0.022(3) 0.008(2) 0.012(3)
C46 0.050(3) 0.109(5) 0.085(4) -0.048(4) 0.001(3) -0.004(3)
C47 0.047(2) 0.051(3) 0.040(2) -0.014(2) 0.0086(18) 0.003(2)
C48 0.053(3) 0.066(4) 0.096(4) 0.002(3) 0.034(3) 0.008(3)
B2 0.045(3) 0.034(3) 0.031(2) 0.003(2) 0.0074(19) 0.002(2)
C51 0.0256(19) 0.046(3) 0.042(2) 0.0037(19) 0.0022(16) 0.0049(19)
C52 0.038(2) 0.039(3) 0.035(2) -0.0043(18) 0.0114(16) -0.004(2)
C53 0.0317(19) 0.039(3) 0.0284(19) -0.0014(18) 0.0036(15) -0.0048(19)
N54 0.0361(17) 0.044(2) 0.0313(17) 0.0010(16) 0.0107(14) -0.0018(17)
C55 0.041(2) 0.043(3) 0.038(2) 0.007(2) 0.0132(18) -0.001(2)
C56 0.044(2) 0.036(3) 0.038(2) 0.0046(19) 0.0034(18) -0.001(2)
N57 0.0322(16) 0.038(2) 0.0325(17) 0.0003(15) 0.0050(13) -0.0022(16)
C61 0.047(2) 0.039(3) 0.035(2) 0.0000(19) 0.0175(18) -0.006(2)
C62 0.033(2) 0.049(3) 0.062(3) 0.000(2) 0.0162(19) -0.004(2)
C63 0.046(3) 0.049(3) 0.074(3) -0.012(3) 0.029(2) -0.009(2)
C64 0.069(3) 0.052(3) 0.080(4) 0.005(3) 0.054(3) -0.002(3)
C65 0.102(4) 0.056(3) 0.031(2) -0.009(2) 0.035(3) -0.016(3)
C66 0.065(3) 0.052(3) 0.035(2) 0.007(2) 0.020(2) -0.004(3)
C67 0.111(5) 0.071(4) 0.106(4) -0.022(4) 0.081(4) -0.010(4)
C68 0.040(2) 0.064(4) 0.077(3) -0.019(3) -0.010(2) 0.002(2)
C69 0.078(3) 0.072(4) 0.034(2) 0.000(2) 0.002(2) -0.004(3)
C70 0.035(2) 0.036(3) 0.037(2) -0.0004(18) 0.0069(17) 0.0018(19)
C71 0.034(2) 0.043(3) 0.046(2) 0.004(2) -0.0018(18) 0.003(2)
C72 0.037(2) 0.047(3) 0.061(3) 0.013(2) 0.012(2) 0.008(2)
C73 0.048(3) 0.047(3) 0.057(3) 0.019(2) 0.021(2) 0.014(2)
C74 0.047(2) 0.043(3) 0.047(2) 0.008(2) 0.016(2) 0.009(2)
C75 0.032(2) 0.038(3) 0.037(2) 0.0029(18) 0.0053(16) 0.0048(19)
C76 0.041(2) 0.043(3) 0.047(2) -0.005(2) 0.0035(18) 0.001(2)
C77 0.039(2) 0.063(4) 0.064(3) -0.007(3) -0.015(2) -0.004(2)
C78 0.064(3) 0.068(4) 0.086(4) 0.011(3) 0.044(3) 0.020(3)
C81 0.049(2) 0.051(3) 0.039(2) 0.015(2) 0.0169(19) 0.013(2)
C82 0.044(2) 0.051(3) 0.046(2) 0.018(2) 0.0147(19) 0.010(2)
C83 0.051(3) 0.073(4) 0.067(3) 0.026(3) 0.028(2) 0.017(3)
C84 0.070(4) 0.077(4) 0.080(4) 0.034(3) 0.045(3) 0.038(3)
C85 0.098(4) 0.071(4) 0.056(3) 0.023(3) 0.037(3) 0.041(4)
C86 0.073(3) 0.053(3) 0.036(2) 0.014(2) 0.022(2) 0.029(3)
C87 0.105(4) 0.060(4) 0.041(3) -0.005(2) 0.003(3) 0.032(3)
C88 0.038(2) 0.068(4) 0.052(3) 0.006(2) 0.0062(19) -0.003(2)
C89 0.097(5) 0.131(6) 0.123(5) 0.055(5) 0.078(4) 0.057(4)
C90 0.043(2) 0.039(3) 0.035(2) -0.0020(19) 0.0122(17) 0.003(2)
C91 0.047(2) 0.036(3) 0.0280(19) -0.0037(18) 0.0107(17) 0.003(2)
C92 0.056(3) 0.035(3) 0.033(2) 0.0016(18) 0.0115(18) 0.007(2)
C93 0.052(3) 0.044(3) 0.040(2) -0.008(2) 0.003(2) 0.010(2)
C94 0.043(2) 0.072(4) 0.057(3) 0.006(3) 0.007(2) -0.004(3)
C95 0.052(3) 0.058(3) 0.050(3) 0.010(2) 0.011(2) -0.002(2)
C96 0.068(3) 0.100(5) 0.087(4) 0.034(4) 0.007(3) -0.018(3)
C97 0.053(3) 0.052(3) 0.032(2) 0.010(2) 0.0108(18) 0.003(2)
C98 0.062(3) 0.067(4) 0.056(3) 0.000(3) -0.007(2) 0.017(3)
C1_1 0.092(2) 0.090(2) 0.093(2) -0.0015(18) 0.0219(17) -0.0046(18)
C2_1 0.087(2) 0.089(2) 0.093(2) -0.0010(19) 0.0230(18) -0.0063(18)
C3_1 0.092(2) 0.091(3) 0.094(2) 0.0012(19) 0.0216(19) -0.0065(18)
C4_1 0.093(2) 0.093(3) 0.093(3) 0.0022(19) 0.0258(18) -0.0078(19)
C5_1 0.088(2) 0.092(3) 0.095(3) -0.0005(19) 0.0227(18) -0.0068(18)
C6_1 0.090(2) 0.089(2) 0.093(2) -0.0023(19) 0.0195(18) -0.0055(18)
C7_1 0.110(3) 0.105(4) 0.097(3) -0.003(2) 0.026(2) -0.001(3)
C1_2 0.091(2) 0.091(2) 0.102(2) 0.0085(18) 0.0221(18) -0.0056(17)
C2_2 0.088(2) 0.086(2) 0.096(2) 0.0102(18) 0.0185(18) -0.0075(18)
C3_2 0.088(2) 0.086(3) 0.095(2) 0.0078(19) 0.0181(17) -0.0066(18)
C4_2 0.093(2) 0.091(3) 0.100(2) 0.0055(19) 0.0163(19) -0.0059(18)
C5_2 0.095(2) 0.093(3) 0.103(2) 0.0061(19) 0.0147(18) -0.0052(19)
C6_2 0.092(2) 0.092(2) 0.104(2) 0.0079(19) 0.0167(17) -0.0052(18)
C7_2 0.104(3) 0.102(3) 0.112(3) 0.002(2) 0.026(3) -0.001(2)
C1_3 0.0574(18) 0.0609(17) 0.0615(16) 0.0020(11) 0.0157(13) -0.0010(13)
C2_3 0.0566(19) 0.0602(18) 0.0621(17) 0.0024(11) 0.0157(13) -0.0007(13)
C3_3 0.0579(19) 0.0607(18) 0.0616(17) 0.0022(12) 0.0153(13) -0.0008(13)
C4_3 0.0594(18) 0.0610(18) 0.0606(17) 0.0022(12) 0.0161(13) -0.0010(13)
C5_3 0.0592(18) 0.0613(17) 0.0603(17) 0.0023(11) 0.0169(13) -0.0006(13)
C6_3 0.0573(18) 0.0610(17) 0.0599(17) 0.0029(11) 0.0160(13) -0.0001(13)
C7_3 0.070(2) 0.070(2) 0.0664(19) -0.0031(15) 0.0168(17) -0.0009(18)
C1_4 0.0518(17) 0.0565(16) 0.0558(16) 0.0013(11) 0.0135(12) 0.0005(13)
C2_4 0.0514(18) 0.0555(17) 0.0556(16) 0.0014(11) 0.0141(13) 0.0010(13)
C3_4 0.0536(18) 0.0558(18) 0.0564(16) 0.0003(11) 0.0132(13) 0.0012(13)
C4_4 0.0555(18) 0.0567(17) 0.0569(16) 0.0008(12) 0.0118(13) 0.0010(13)
C5_4 0.0543(18) 0.0565(16) 0.0566(16) 0.0010(12) 0.0118(13) 0.0000(13)
C6_4 0.0523(18) 0.0567(16) 0.0556(16) 0.0021(11) 0.0130(13) 0.0005(13)
C7_4 0.060(2) 0.0597(19) 0.062(2) -0.0018(15) 0.0144(17) 0.0024(18)

loop_
_atom_type_symbol
_atom_type_description
_atom_type_scat_dispersion_real
_atom_type_scat_dispersion_imag
_atom_type_scat_source
C C 0.0033 0.0016 'International Tables Vol C Tables 4.2.6.8 and 6.1.1.4'
H H 0.0000 0.0000 'International Tables Vol C Tables 4.2.6.8 and 6.1.1.4'
B B 0.0013 0.0007 'International Tables Vol C Tables 4.2.6.8 and 6.1.1.4'
N N 0.0061 0.0033 'International Tables Vol C Tables 4.2.6.8 and 6.1.1.4'

loop_
_geom_angle_atom_site_label_1
_geom_angle_atom_site_label_2
_geom_angle_atom_site_label_3
_geom_angle
C2 C1 B1 175.4(4)
C1 B1 C31 115.2(4)
C1 B1 C40 124.2(4)
C31 B1 C40 120.6(3)
C1 C2 C3 123.5(4)
C1 C2 H2 118.2
C3 C2 H2 118.2
N7 C3 N4 105.9(3)
N7 C3 C2 129.3(3)
N4 C3 C2 124.8(4)
C3 N4 C5 109.0(3)
C3 N4 C11 126.8(4)
C5 N4 C11 124.2(3)
C6 C5 N4 108.4(3)
C6 C5 H5 125.8
N4 C5 H5 125.8
C5 C6 N7 105.8(4)
C5 C6 H6 127.1
N7 C6 H6 127.1
C3 N7 C6 110.9(3)
C3 N7 C20 128.1(3)
C6 N7 C20 120.6(3)
C12 C11 C16 122.8(4)
C12 C11 N4 119.6(4)
C16 C11 N4 117.4(4)
C11 C12 C13 117.2(4)
C11 C12 C19 121.6(4)
C13 C12 C19 121.1(4)
C14 C13 C12 121.5(4)
C14 C13 H13 119.2
C12 C13 H13 119.2
C13 C14 C15 118.8(4)
C13 C14 C18 120.7(5)
C15 C14 C18 120.5(5)
C16 C15 C14 122.8(4)
C16 C15 H15 118.6
C14 C15 H15 118.6
C15 C16 C11 116.8(4)
C15 C16 C17 121.7(4)
C11 C16 C17 121.5(4)
C16 C17 H17A 109.5
C16 C17 H17B 109.5
H17A C17 H17B 109.5
C16 C17 H17C 109.5
H17A C17 H17C 109.5
H17B C17 H17C 109.5
C14 C18 H18A 109.5
C14 C18 H18B 109.5
H18A C18 H18B 109.5
C14 C18 H18C 109.5
H18A C18 H18C 109.5
H18B C18 H18C 109.5
C12 C19 H19A 109.5
C12 C19 H19B 109.5
H19A C19 H19B 109.5
C12 C19 H19C 109.5
H19A C19 H19C 109.5
H19B C19 H19C 109.5
C25 C20 C21 122.5(3)
C25 C20 N7 118.0(3)
C21 C20 N7 118.9(3)
C22 C21 C20 117.3(4)
C22 C21 C26 121.3(4)
C20 C21 C26 121.4(3)
C21 C22 C23 122.5(4)
C21 C22 H22 118.7
C23 C22 H22 118.7
C22 C23 C24 118.7(4)
C22 C23 C27 121.2(4)
C24 C23 C27 120.1(4)
C23 C24 C25 121.1(4)
C23 C24 H24 119.4
C25 C24 H24 119.4
C20 C25 C24 117.8(3)
C20 C25 C28 121.6(3)
C24 C25 C28 120.6(3)
C21 C26 H26A 109.5
C21 C26 H26B 109.5
H26A C26 H26B 109.5
C21 C26 H26C 109.5
H26A C26 H26C 109.5
H26B C26 H26C 109.5
C23 C27 H27A 109.5
C23 C27 H27B 109.5
H27A C27 H27B 109.5
C23 C27 H27C 109.5
H27A C27 H27C 109.5
H27B C27 H27C 109.5
C25 C28 H28A 109.5
C25 C28 H28B 109.5
H28A C28 H28B 109.5
C25 C28 H28C 109.5
H28A C28 H28C 109.5
H28B C28 H28C 109.5
C32 C31 C36 117.5(4)
C32 C31 B1 123.4(4)
C36 C31 B1 119.1(4)
C33 C32 C31 120.8(4)
C33 C32 C37 118.7(4)
C31 C32 C37 120.4(4)
C32 C33 C34 121.4(4)
C32 C33 H33 119.3
C34 C33 H33 119.3
C35 C34 C33 117.3(4)
C35 C34 C38 122.5(5)
C33 C34 C38 120.2(5)
C34 C35 C36 123.2(4)
C34 C35 H35 118.4
C36 C35 H35 118.4
C35 C36 C31 119.8(4)
C35 C36 C39 119.7(4)
C31 C36 C39 120.5(3)
C32 C37 H37A 109.5
C32 C37 H37B 109.5
H37A C37 H37B 109.5
C32 C37 H37C 109.5
H37A C37 H37C 109.5
H37B C37 H37C 109.5
C34 C38 H38A 109.5
C34 C38 H38B 109.5
H38A C38 H38B 109.5
C34 C38 H38C 109.5
H38A C38 H38C 109.5
H38B C38 H38C 109.5
C36 C39 H39A 109.5
C36 C39 H39B 109.5
H39A C39 H39B 109.5
C36 C39 H39C 109.5
H39A C39 H39C 109.5
H39B C39 H39C 109.5
C45 C40 C41 115.6(4)
C45 C40 B1 122.0(4)
C41 C40 B1 122.4(3)
C42 C41 C40 121.7(4)
C42 C41 C47 117.5(3)
C40 C41 C47 120.9(3)
C41 C42 C43 121.9(4)
C41 C42 H42 119.1
C43 C42 H42 119.1
C42 C43 C44 116.6(4)
C42 C43 C48 121.3(4)
C44 C43 C48 122.1(4)
C45 C44 C43 122.7(4)
C45 C44 H44 118.7
C43 C44 H44 118.7
C44 C45 C40 121.2(4)
C44 C45 C46 118.2(4)
C40 C45 C46 120.5(4)
C45 C46 H46A 109.5
C45 C46 H46B 109.5
H46A C46 H46B 109.5
C45 C46 H46C 109.5
H46A C46 H46C 109.5
H46B C46 H46C 109.5
C41 C47 H47A 109.5
C41 C47 H47B 109.5
H47A C47 H47B 109.5
C41 C47 H47C 109.5
H47A C47 H47C 109.5
H47B C47 H47C 109.5
C43 C48 H48A 109.5
C43 C48 H48B 109.5
H48A C48 H48B 109.5
C43 C48 H48C 109.5
H48A C48 H48C 109.5
H48B C48 H48C 109.5
C51 B2 C81 117.7(3)
C51 B2 C90 123.6(4)
C81 B2 C90 118.7(3)
C52 C51 B2 175.2(4)
C51 C52 C53 124.9(4)
C51 C52 H52 117.5
C53 C52 H52 117.5
N57 C53 N54 106.3(3)
N57 C53 C52 128.2(3)
N54 C53 C52 125.5(4)
C53 N54 C55 109.8(3)
C53 N54 C61 126.2(4)
C55 N54 C61 124.0(3)
C56 C55 N54 107.7(3)
C56 C55 H55 126.2
N54 C55 H55 126.2
C55 C56 N57 106.3(4)
C55 C56 H56 126.8
N57 C56 H56 126.8
C53 N57 C56 109.9(3)
C53 N57 C70 127.5(3)
C56 N57 C70 122.1(4)
C62 C61 C66 122.3(4)
C62 C61 N54 120.2(4)
C66 C61 N54 117.4(4)
C63 C62 C61 118.4(4)
C63 C62 C68 121.3(4)
C61 C62 C68 120.3(4)
C64 C63 C62 121.5(5)
C64 C63 H63 119.3
C62 C63 H63 119.3
C63 C64 C65 119.5(5)
C63 C64 C67 121.7(5)
C65 C64 C67 118.7(5)
C64 C65 C66 122.4(4)
C64 C65 H65 118.8
C66 C65 H65 118.8
C61 C66 C65 115.8(4)
C61 C66 C69 121.2(4)
C65 C66 C69 123.0(4)
C64 C67 H67A 109.5
C64 C67 H67B 109.5
H67A C67 H67B 109.5
C64 C67 H67C 109.5
H67A C67 H67C 109.5
H67B C67 H67C 109.5
C62 C68 H68A 109.5
C62 C68 H68B 109.5
H68A C68 H68B 109.5
C62 C68 H68C 109.5
H68A C68 H68C 109.5
H68B C68 H68C 109.5
C66 C69 H69A 109.5
C66 C69 H69B 109.5
H69A C69 H69B 109.5
C66 C69 H69C 109.5
H69A C69 H69C 109.5
H69B C69 H69C 109.5
C75 C70 C71 122.5(4)
C75 C70 N57 118.5(3)
C71 C70 N57 118.9(3)
C72 C71 C70 117.9(4)
C72 C71 C77 121.0(4)
C70 C71 C77 121.1(4)
C73 C72 C71 121.1(4)
C72 C73 C74 119.6(4)
C72 C73 C78 120.3(4)
C74 C73 C78 120.1(5)
C73 C74 C75 120.6(4)
C70 C75 C74 118.3(4)
C70 C75 C76 121.5(3)
C74 C75 C76 120.2(4)
C75 C76 H76A 109.5
C75 C76 H76B 109.5
H76A C76 H76B 109.5
C75 C76 H76C 109.5
H76A C76 H76C 109.5
H76B C76 H76C 109.5
C71 C77 H77A 109.5
C71 C77 H77B 109.5
H77A C77 H77B 109.5
C71 C77 H77C 109.5
H77A C77 H77C 109.5
H77B C77 H77C 109.5
C73 C78 H78A 109.5
C73 C78 H78B 109.5
H78A C78 H78B 109.5
C73 C78 H78C 109.5
H78A C78 H78C 109.5
H78B C78 H78C 109.5
C82 C81 C86 118.5(4)
C82 C81 B2 122.7(4)
C86 C81 B2 118.7(4)
C83 C82 C81 119.6(4)
C83 C82 C88 118.2(4)
C81 C82 C88 122.1(4)
C82 C83 C84 121.8(5)
C82 C83 H83 119.1
C84 C83 H83 119.1
C85 C84 C83 117.5(4)
C85 C84 C89 122.6(6)
C83 C84 C89 119.8(6)
C84 C85 C86 123.2(5)
C84 C85 H85 118.4
C86 C85 H85 118.4
C85 C86 C81 119.3(5)
C85 C86 C87 119.5(5)
C81 C86 C87 121.2(4)
C86 C87 H87A 109.5
C86 C87 H87B 109.5
H87A C87 H87B 109.5
C86 C87 H87C 109.5
H87A C87 H87C 109.5
H87B C87 H87C 109.5
C82 C88 H88A 109.5
C82 C88 H88B 109.5
H88A C88 H88B 109.5
C82 C88 H88C 109.5
H88A C88 H88C 109.5
H88B C88 H88C 109.5
C84 C89 H89A 109.5
C84 C89 H89B 109.5
H89A C89 H89B 109.5
C84 C89 H89C 109.5
H89A C89 H89C 109.5
H89B C89 H89C 109.5
C91 C90 C95 115.5(4)
C91 C90 B2 121.5(3)
C95 C90 B2 122.9(4)
C92 C91 C90 120.9(4)
C92 C91 C97 117.8(4)
C90 C91 C97 121.3(3)
C93 C92 C91 123.2(4)
C93 C92 H92 118.4
C91 C92 H92 118.4
C94 C93 C92 116.8(4)
C94 C93 C98 121.4(4)
C92 C93 C98 121.8(4)
C93 C94 C95 122.1(4)
C93 C94 H94 118.9
C95 C94 H94 118.9
C94 C95 C90 121.4(4)
C94 C95 C96 116.3(4)
C90 C95 C96 122.2(4)
C95 C96 H96A 109.5
C95 C96 H96B 109.5
H96A C96 H96B 109.5
C95 C96 H96C 109.5
H96A C96 H96C 109.5
H96B C96 H96C 109.5
C91 C97 H97A 109.5
C91 C97 H97B 109.5
H97A C97 H97B 109.5
C91 C97 H97C 109.5
H97A C97 H97C 109.5
H97B C97 H97C 109.5
C93 C98 H98A 109.5
C93 C98 H98B 109.5
H98A C98 H98B 109.5
C93 C98 H98C 109.5
H98A C98 H98C 109.5
H98B C98 H98C 109.5
C6_1 C1_1 C2_1 120.0
C6_1 C1_1 C7_1 120.0
C2_1 C1_1 C7_1 120.0
C3_1 C2_1 C1_1 120.0
C3_1 C2_1 H2_1 120.0
C1_1 C2_1 H2_1 120.0
C2_1 C3_1 C4_1 120.0
C2_1 C3_1 H3_1 120.0
C4_1 C3_1 H3_1 120.0
C3_1 C4_1 C5_1 120.0
C3_1 C4_1 H4_1 120.0
C5_1 C4_1 H4_1 120.0
C6_1 C5_1 C4_1 120.0
C6_1 C5_1 H5_1 120.0
C4_1 C5_1 H5_1 120.0
C1_1 C6_1 C5_1 120.0
C1_1 C6_1 H6_1 120.0
C5_1 C6_1 H6_1 120.0
C6_2 C1_2 C2_2 120.0
C6_2 C1_2 C7_2 120.0
C2_2 C1_2 C7_2 120.0
C1_2 C2_2 C3_2 120.0
C4_2 C3_2 C2_2 120.0
C3_2 C4_2 C5_2 120.0
C6_2 C5_2 C4_2 120.0
C5_2 C6_2 C1_2 120.0
C6_3 C1_3 C2_3 130.3(13)
C6_3 C1_3 C7_3 114.6(14)
C2_3 C1_3 C7_3 115.1(11)
C3_3 C2_3 C1_3 110.7(13)
C3_3 C2_3 H2_3 124.6
C1_3 C2_3 H2_3 124.6
C2_3 C3_3 C4_3 128.5(13)
C2_3 C3_3 H3_3 115.7
C4_3 C3_3 H3_3 115.7
C3_3 C4_3 C5_3 116.9(10)
C3_3 C4_3 H4_3 121.5
C5_3 C4_3 H4_3 121.5
C6_3 C5_3 C4_3 117.3(10)
C6_3 C5_3 H5_3 121.3
C4_3 C5_3 H5_3 121.3
C1_3 C6_3 C5_3 116.1(12)
C1_3 C6_3 H6_3 122.0
C5_3 C6_3 H6_3 122.0
C6_4 C1_4 C2_4 110.2(11)
C6_4 C1_4 C7_4 123.7(11)
C2_4 C1_4 C7_4 126.1(12)
C3_4 C2_4 C1_4 132.2(14)
C3_4 C2_4 H2_4 113.9
C1_4 C2_4 H2_4 113.9
C2_4 C3_4 C4_4 114.4(13)
C2_4 C3_4 H3_4 122.8
C4_4 C3_4 H3_4 122.8
C5_4 C4_4 C3_4 117.3(11)
C5_4 C4_4 H4_4 121.4
C3_4 C4_4 H4_4 121.4
C6_4 C5_4 C4_4 124.7(11)
C6_4 C5_4 H5_4 117.7
C4_4 C5_4 H5_4 117.7
C5_4 C6_4 C1_4 121.2(11)
C5_4 C6_4 H6_4 119.4
C1_4 C6_4 H6_4 119.4
C1_4 C7_4 H7A_4 109.5
C1_4 C7_4 H7B_4 109.5
H7A_4 C7_4 H7B_4 109.5
C1_4 C7_4 H7C_4 109.5
H7A_4 C7_4 H7C_4 109.5
H7B_4 C7_4 H7C_4 109.5

loop_
_geom_bond_atom_site_label_1
_geom_bond_atom_site_label_2
_geom_bond_distance
C1 C2 1.319(5)
C1 B1 1.411(6)
B1 C31 1.599(6)
B1 C40 1.606(6)
C2 C3 1.446(6)
C2 H2 0.9500
C3 N7 1.336(5)
C3 N4 1.357(4)
N4 C5 1.385(5)
N4 C11 1.433(5)
C5 C6 1.331(6)
C5 H5 0.9500
C6 N7 1.393(5)
C6 H6 0.9500
N7 C20 1.457(4)
C11 C12 1.368(6)
C11 C16 1.413(6)
C12 C13 1.404(6)
C12 C19 1.510(6)
C13 C14 1.372(6)
C13 H13 0.9500
C14 C15 1.376(7)
C14 C18 1.512(7)
C15 C16 1.362(6)
C15 H15 0.9500
C16 C17 1.503(6)
C17 H17A 0.9800
C17 H17B 0.9800
C17 H17C 0.9800
C18 H18A 0.9800
C18 H18B 0.9800
C18 H18C 0.9800
C19 H19A 0.9800
C19 H19B 0.9800
C19 H19C 0.9800
C20 C25 1.379(5)
C20 C21 1.399(5)
C21 C22 1.371(5)
C21 C26 1.513(6)
C22 C23 1.381(6)
C22 H22 0.9500
C23 C24 1.386(6)
C23 C27 1.508(6)
C24 C25 1.398(5)
C24 H24 0.9500
C25 C28 1.502(5)
C26 H26A 0.9800
C26 H26B 0.9800
C26 H26C 0.9800
C27 H27A 0.9800
C27 H27B 0.9800
C27 H27C 0.9800
C28 H28A 0.9800
C28 H28B 0.9800
C28 H28C 0.9800
C31 C32 1.406(6)
C31 C36 1.424(6)
C32 C33 1.387(6)
C32 C37 1.522(6)
C33 C34 1.406(7)
C33 H33 0.9500
C34 C35 1.374(6)
C34 C38 1.509(6)
C35 C36 1.380(6)
C35 H35 0.9500
C36 C39 1.503(6)
C37 H37A 0.9800
C37 H37B 0.9800
C37 H37C 0.9800
C38 H38A 0.9800
C38 H38B 0.9800
C38 H38C 0.9800
C39 H39A 0.9800
C39 H39B 0.9800
C39 H39C 0.9800
C40 C45 1.420(6)
C40 C41 1.422(5)
C41 C42 1.382(5)
C41 C47 1.501(5)
C42 C43 1.394(6)
C42 H42 0.9500
C43 C44 1.396(7)
C43 C48 1.506(6)
C44 C45 1.376(6)
C44 H44 0.9500
C45 C46 1.522(7)
C46 H46A 0.9800
C46 H46B 0.9800
C46 H46C 0.9800
C47 H47A 0.9800
C47 H47B 0.9800
C47 H47C 0.9800
C48 H48A 0.9800
C48 H48B 0.9800
C48 H48C 0.9800
B2 C51 1.408(6)
B2 C81 1.605(6)
B2 C90 1.615(6)
C51 C52 1.329(5)
C52 C53 1.441(6)
C52 H52 0.9500
C53 N57 1.346(5)
C53 N54 1.349(5)
N54 C55 1.391(5)
N54 C61 1.435(5)
C55 C56 1.339(6)
C55 H55 0.9500
C56 N57 1.408(5)
C56 H56 0.9500
N57 C70 1.437(5)
C61 C62 1.393(6)
C61 C66 1.402(6)
C62 C63 1.391(6)
C62 C68 1.504(6)
C63 C64 1.361(7)
C63 H63 0.9500
C64 C65 1.375(7)
C64 C67 1.531(7)
C65 C66 1.415(7)
C65 H65 0.9500
C66 C69 1.501(6)
C67 H67A 0.9800
C67 H67B 0.9800
C67 H67C 0.9800
C68 H68A 0.9800
C68 H68B 0.9800
C68 H68C 0.9800
C69 H69A 0.9800
C69 H69B 0.9800
C69 H69C 0.9800
C70 C75 1.387(5)
C70 C71 1.393(5)
C71 C72 1.391(6)
C71 C77 1.507(6)
C72 C73 1.390(6)
C73 C74 1.393(6)
C73 C78 1.514(6)
C74 C75 1.396(6)
C75 C76 1.505(5)
C76 H76A 0.9800
C76 H76B 0.9800
C76 H76C 0.9800
C77 H77A 0.9800
C77 H77B 0.9800
C77 H77C 0.9800
C78 H78A 0.9800
C78 H78B 0.9800
C78 H78C 0.9800
C81 C82 1.411(6)
C81 C86 1.415(6)
C82 C83 1.396(6)
C82 C88 1.508(6)
C83 C84 1.397(8)
C83 H83 0.9500
C84 C85 1.371(8)
C84 C89 1.512(7)
C85 C86 1.384(7)
C85 H85 0.9500
C86 C87 1.497(7)
C87 H87A 0.9800
C87 H87B 0.9800
C87 H87C 0.9800
C88 H88A 0.9800
C88 H88B 0.9800
C88 H88C 0.9800
C89 H89A 0.9800
C89 H89B 0.9800
C89 H89C 0.9800
C90 C91 1.408(6)
C90 C95 1.420(6)
C91 C92 1.392(5)
C91 C97 1.507(6)
C92 C93 1.381(6)
C92 H92 0.9500
C93 C94 1.364(6)
C93 C98 1.506(6)
C94 C95 1.408(6)
C94 H94 0.9500
C95 C96 1.509(7)
C96 H96A 0.9800
C96 H96B 0.9800
C96 H96C 0.9800
C97 H97A 0.9800
C97 H97B 0.9800
C97 H97C 0.9800
C98 H98A 0.9800
C98 H98B 0.9800
C98 H98C 0.9800
C1_1 C6_1 1.4000
C1_1 C2_1 1.4000
C1_1 C7_1 1.5200
C2_1 C3_1 1.4000
C2_1 H2_1 0.9500
C3_1 C4_1 1.4000
C3_1 H3_1 0.9500
C4_1 C5_1 1.4001
C4_1 H4_1 0.9500
C5_1 C6_1 1.4000
C5_1 H5_1 0.9500
C6_1 H6_1 0.9500
C7_1 H7A_1 0.9800
C7_1 H7B_1 0.9800
C7_1 H7C_1 0.9800
C1_2 C6_2 1.4000
C1_2 C2_2 1.4000
C1_2 C7_2 1.5200
C2_2 C3_2 1.4001
C2_2 H2A_2 1.0799
C3_2 C4_2 1.4000
C3_2 H3A_2 1.0800
C4_2 C5_2 1.4000
C4_2 H4A_2 1.0800
C5_2 C6_2 1.4000
C5_2 H5A_2 1.0800
C6_2 H6A_2 1.0800
C7_2 H7A_2 1.0899
C7_2 H7B_2 1.0900
C7_2 H7C_2 1.0900
C1_3 C6_3 1.354(17)
C1_3 C2_3 1.37(2)
C1_3 C7_3 1.519(17)
C2_3 C3_3 1.331(17)
C2_3 H2_3 0.9500
C3_3 C4_3 1.385(17)
C3_3 H3_3 0.9500
C4_3 C5_3 1.445(15)
C4_3 H4_3 0.9500
C5_3 C6_3 1.430(15)
C5_3 H5_3 0.9500
C6_3 H6_3 0.9500
C7_3 H7A_3 0.9800
C7_3 H7B_3 0.9800
C7_3 H7C_3 0.9800
C1_4 C6_4 1.389(17)
C1_4 C2_4 1.39(2)
C1_4 C7_4 1.455(15)
C2_4 C3_4 1.359(16)
C2_4 H2_4 0.9500
C3_4 C4_4 1.390(17)
C3_4 H3_4 0.9500
C4_4 C5_4 1.381(15)
C4_4 H4_4 0.9500
C5_4 C6_4 1.375(15)
C5_4 H5_4 0.9500
C6_4 H6_4 0.9500
C7_4 H7A_4 0.9800
C7_4 H7B_4 0.9800
C7_4 H7C_4 0.9800

loop_
_geom_torsion_atom_site_label_1
_geom_torsion_atom_site_label_2
_geom_torsion_atom_site_label_3
_geom_torsion_atom_site_label_4
_geom_torsion
C1 C2 C3 N7 41.6(6)
C1 C2 C3 N4 -138.1(4)
N7 C3 N4 C5 -1.5(4)
C2 C3 N4 C5 178.2(4)
N7 C3 N4 C11 176.4(3)
C2 C3 N4 C11 -3.9(6)
C3 N4 C5 C6 1.7(4)
C11 N4 C5 C6 -176.3(4)
N4 C5 C6 N7 -1.1(4)
N4 C3 N7 C6 0.9(4)
C2 C3 N7 C6 -178.8(4)
N4 C3 N7 C20 -172.0(3)
C2 C3 N7 C20 8.3(6)
C5 C6 N7 C3 0.1(4)
C5 C6 N7 C20 173.6(3)
C3 N4 C11 C12 98.3(5)
C5 N4 C11 C12 -84.1(5)
C3 N4 C11 C16 -86.8(5)
C5 N4 C11 C16 90.8(5)
C16 C11 C12 C13 0.9(6)
N4 C11 C12 C13 175.6(4)
C16 C11 C12 C19 -177.1(4)
N4 C11 C12 C19 -2.5(6)
C11 C12 C13 C14 0.2(7)
C19 C12 C13 C14 178.3(4)
C12 C13 C14 C15 -1.3(7)
C12 C13 C14 C18 -179.7(4)
C13 C14 C15 C16 1.3(7)
C18 C14 C15 C16 179.6(4)
C14 C15 C16 C11 -0.2(6)
C14 C15 C16 C17 -179.7(4)
C12 C11 C16 C15 -1.0(6)
N4 C11 C16 C15 -175.7(4)
C12 C11 C16 C17 178.5(4)
N4 C11 C16 C17 3.8(6)
C3 N7 C20 C25 -118.9(4)
C6 N7 C20 C25 68.8(5)
C3 N7 C20 C21 69.7(5)
C6 N7 C20 C21 -102.5(4)
C25 C20 C21 C22 0.4(6)
N7 C20 C21 C22 171.4(4)
C25 C20 C21 C26 -179.9(4)
N7 C20 C21 C26 -8.9(6)
C20 C21 C22 C23 -1.7(6)
C26 C21 C22 C23 178.6(4)
C21 C22 C23 C24 1.7(7)
C21 C22 C23 C27 -177.6(4)
C22 C23 C24 C25 -0.3(6)
C27 C23 C24 C25 178.9(4)
C21 C20 C25 C24 0.9(6)
N7 C20 C25 C24 -170.2(3)
C21 C20 C25 C28 -179.6(4)
N7 C20 C25 C28 9.4(6)
C23 C24 C25 C20 -0.9(6)
C23 C24 C25 C28 179.5(4)
C1 B1 C31 C32 -62.2(6)
C40 B1 C31 C32 120.2(5)
C1 B1 C31 C36 117.4(4)
C40 B1 C31 C36 -60.3(6)
C36 C31 C32 C33 0.7(6)
B1 C31 C32 C33 -179.8(4)
C36 C31 C32 C37 178.5(4)
B1 C31 C32 C37 -1.9(6)
C31 C32 C33 C34 0.6(6)
C37 C32 C33 C34 -177.3(4)
C32 C33 C34 C35 -0.9(7)
C32 C33 C34 C38 179.0(4)
C33 C34 C35 C36 -0.2(7)
C38 C34 C35 C36 179.9(4)
C34 C35 C36 C31 1.5(7)
C34 C35 C36 C39 -179.5(4)
C32 C31 C36 C35 -1.7(6)
B1 C31 C36 C35 178.7(4)
C32 C31 C36 C39 179.3(4)
B1 C31 C36 C39 -0.2(6)
C1 B1 C40 C45 -34.0(7)
C31 B1 C40 C45 143.4(5)
C1 B1 C40 C41 148.1(4)
C31 B1 C40 C41 -34.4(6)
C45 C40 C41 C42 -6.0(6)
B1 C40 C41 C42 172.0(4)
C45 C40 C41 C47 174.4(4)
B1 C40 C41 C47 -7.6(6)
C40 C41 C42 C43 0.7(6)
C47 C41 C42 C43 -179.7(4)
C41 C42 C43 C44 5.0(7)
C41 C42 C43 C48 -177.2(4)
C42 C43 C44 C45 -5.2(8)
C48 C43 C44 C45 177.0(5)
C43 C44 C45 C40 -0.2(9)
C43 C44 C45 C46 176.2(5)
C41 C40 C45 C44 5.8(7)
B1 C40 C45 C44 -172.2(5)
C41 C40 C45 C46 -170.6(5)
B1 C40 C45 C46 11.4(8)
C51 C52 C53 N57 -35.8(6)
C51 C52 C53 N54 146.3(4)
N57 C53 N54 C55 1.2(4)
C52 C53 N54 C55 179.5(3)
N57 C53 N54 C61 -179.4(3)
C52 C53 N54 C61 -1.1(6)
C53 N54 C55 C56 -0.9(4)
C61 N54 C55 C56 179.7(3)
N54 C55 C56 N57 0.3(4)
N54 C53 N57 C56 -1.0(4)
C52 C53 N57 C56 -179.2(3)
N54 C53 N57 C70 171.0(3)
C52 C53 N57 C70 -7.3(6)
C55 C56 N57 C53 0.5(4)
C55 C56 N57 C70 -172.0(3)
C53 N54 C61 C62 -82.7(5)
C55 N54 C61 C62 96.6(5)
C53 N54 C61 C66 100.2(4)
C55 N54 C61 C66 -80.4(5)
C66 C61 C62 C63 1.5(6)
N54 C61 C62 C63 -175.4(4)
C66 C61 C62 C68 -176.9(4)
N54 C61 C62 C68 6.1(6)
C61 C62 C63 C64 -0.4(7)
C68 C62 C63 C64 178.0(4)
C62 C63 C64 C65 -0.9(7)
C62 C63 C64 C67 -177.4(4)
C63 C64 C65 C66 1.1(7)
C67 C64 C65 C66 177.7(4)
C62 C61 C66 C65 -1.3(6)
N54 C61 C66 C65 175.7(4)
C62 C61 C66 C69 178.0(4)
N54 C61 C66 C69 -5.0(6)
C64 C65 C66 C61 0.0(7)
C64 C65 C66 C69 -179.3(4)
C53 N57 C70 C75 115.8(4)
C56 N57 C70 C75 -73.1(5)
C53 N57 C70 C71 -67.7(5)
C56 N57 C70 C71 103.4(5)
C75 C70 C71 C72 0.1(6)
N57 C70 C71 C72 -176.3(4)
C75 C70 C71 C77 178.4(4)
N57 C70 C71 C77 2.0(6)
C70 C71 C72 C73 1.3(7)
C77 C71 C72 C73 -176.9(4)
C71 C72 C73 C74 -1.2(7)
C71 C72 C73 C78 178.5(4)
C72 C73 C74 C75 -0.5(7)
C78 C73 C74 C75 179.9(4)
C71 C70 C75 C74 -1.6(6)
N57 C70 C75 C74 174.7(4)
C71 C70 C75 C76 179.5(4)
N57 C70 C75 C76 -4.1(6)
C73 C74 C75 C70 1.8(6)
C73 C74 C75 C76 -179.4(4)
C51 B2 C81 C82 56.2(6)
C90 B2 C81 C82 -123.9(4)
C51 B2 C81 C86 -126.2(4)
C90 B2 C81 C86 53.7(6)
C86 C81 C82 C83 -2.2(6)
B2 C81 C82 C83 175.5(4)
C86 C81 C82 C88 -179.0(4)
B2 C81 C82 C88 -1.3(6)
C81 C82 C83 C84 -0.9(7)
C88 C82 C83 C84 176.0(4)
C82 C83 C84 C85 3.0(8)
C82 C83 C84 C89 -174.6(5)
C83 C84 C85 C86 -1.9(8)
C89 C84 C85 C86 175.6(5)
C84 C85 C86 C81 -1.2(7)
C84 C85 C86 C87 177.9(5)
C82 C81 C86 C85 3.2(6)
B2 C81 C86 C85 -174.5(4)
C82 C81 C86 C87 -175.8(4)
B2 C81 C86 C87 6.4(6)
C51 B2 C90 C91 -136.6(5)
C81 B2 C90 C91 43.5(6)
C51 B2 C90 C95 45.1(7)
C81 B2 C90 C95 -134.8(4)
C95 C90 C91 C92 0.6(6)
B2 C90 C91 C92 -177.8(4)
C95 C90 C91 C97 179.4(4)
B2 C90 C91 C97 1.0(6)
C90 C91 C92 C93 -0.4(6)
C97 C91 C92 C93 -179.3(4)
C91 C92 C93 C94 -0.6(6)
C91 C92 C93 C98 178.2(4)
C92 C93 C94 C95 1.3(7)
C98 C93 C94 C95 -177.4(4)
C93 C94 C95 C90 -1.2(8)
C93 C94 C95 C96 175.1(5)
C91 C90 C95 C94 0.2(7)
B2 C90 C95 C94 178.6(4)
C91 C90 C95 C96 -175.8(5)
B2 C90 C95 C96 2.5(7)
C6_1 C1_1 C2_1 C3_1 0.0
C7_1 C1_1 C2_1 C3_1 180.0
C1_1 C2_1 C3_1 C4_1 0.0
C2_1 C3_1 C4_1 C5_1 0.0
C3_1 C4_1 C5_1 C6_1 0.0
C2_1 C1_1 C6_1 C5_1 0.0
C7_1 C1_1 C6_1 C5_1 180.0
C4_1 C5_1 C6_1 C1_1 0.0
C6_2 C1_2 C2_2 C3_2 0.0
C7_2 C1_2 C2_2 C3_2 180.0
C1_2 C2_2 C3_2 C4_2 0.0
C2_2 C3_2 C4_2 C5_2 0.0
C3_2 C4_2 C5_2 C6_2 0.0
C4_2 C5_2 C6_2 C1_2 0.0
C2_2 C1_2 C6_2 C5_2 0.0
C7_2 C1_2 C6_2 C5_2 180.0
C6_3 C1_3 C2_3 C3_3 -3(2)
C7_3 C1_3 C2_3 C3_3 -179.7(11)
C1_3 C2_3 C3_3 C4_3 5(2)
C2_3 C3_3 C4_3 C5_3 -4.4(18)
C3_3 C4_3 C5_3 C6_3 1.3(14)
C2_3 C1_3 C6_3 C5_3 1(2)
C7_3 C1_3 C6_3 C5_3 177.4(10)
C4_3 C5_3 C6_3 C1_3 0.2(15)
C6_4 C1_4 C2_4 C3_4 1(2)
C7_4 C1_4 C2_4 C3_4 -178.8(13)
C1_4 C2_4 C3_4 C4_4 -2(2)
C2_4 C3_4 C4_4 C5_4 1.3(15)
C3_4 C4_4 C5_4 C6_4 -0.7(15)
C4_4 C5_4 C6_4 C1_4 0.3(16)
C2_4 C1_4 C6_4 C5_4 -0.5(15)
C7_4 C1_4 C6_4 C5_4 179.8(11)
